data_4112886
loop_
_publ_author_name
'Hongping Zhu'
'Jianfang Chai'
'Qingjun Ma'
'Vojtech Jancik'
'Herbert W. Roesky'
'Hongjun Fan'
'Regine Herbst-Irmer'

_publ_section_title
;
 A Seven-Membered Aluminum Sulfur Allenyl Heterocycle Arising from the
 Conversion of an Aluminacyclopropene with CS2
;
_journal_name_full 'Journal of the American Chemical Society'
_journal_page_first 10194
_journal_page_last 10195
_journal_paper_doi 10.1021/ja049462t
_journal_volume 126
_journal_year 2004
_chemical_formula_sum 'C42.32 H68.79 Al N2 O2.89 Si2'
_chemical_formula_weight 735.10
_chemical_name_systematic
; 
 ? 
;
_space_group_IT_number 2
_symmetry_cell_setting triclinic
_symmetry_space_group_name_Hall '-P 1'
_symmetry_space_group_name_H-M 'P -1'
_atom_sites_solution_hydrogens geom
_atom_sites_solution_primary direct
_atom_sites_solution_secondary difmap
_audit_creation_method SHELXL-97
_cell_angle_alpha 77.19(3)
_cell_angle_beta 87.82(3)
_cell_angle_gamma 81.06(3)
_cell_formula_units_Z 2
_cell_length_a 10.166(2)
_cell_length_b 12.781(3)
_cell_length_c 17.393(4)
_cell_measurement_reflns_used 6840
_cell_measurement_temperature 100(2)
_cell_measurement_theta_max 58.926
_cell_measurement_theta_min 6.820
_cell_volume 2176.9(9)
_computing_cell_refinement 'Siemens SAINT (V6.31a,Siemens 2002)'
_computing_data_collection 'Proteum (Version 1.35)'
_computing_data_reduction 'Siemens SAINT (V6.31a,Siemens 2002)'
_computing_molecular_graphics 'Bruker AXS SHELXTL (V5.10)'
_computing_publication_material 'SHELXL-97 (Sheldrick, 1997)'
_computing_structure_refinement 'SHELXL-97 (Sheldrick, 1997)'
_computing_structure_solution 'SHELXS-97 (Sheldrick, 1990)'
_diffrn_ambient_temperature 100(2)
_diffrn_measured_fraction_theta_full 0.973
_diffrn_measured_fraction_theta_max 0.973
_diffrn_radiation_monochromator graphite
_diffrn_radiation_source 'fine-focus sealed tube'
_diffrn_radiation_type CuK\a
_diffrn_radiation_wavelength 1.54178
_diffrn_reflns_av_R_equivalents 0.0198
_diffrn_reflns_av_sigmaI/netI 0.0246
_diffrn_reflns_limit_h_max 10
_diffrn_reflns_limit_h_min -10
_diffrn_reflns_limit_k_max 13
_diffrn_reflns_limit_k_min -14
_diffrn_reflns_limit_l_max 19
_diffrn_reflns_limit_l_min -19
_diffrn_reflns_number 9795
_diffrn_reflns_theta_full 58.94
_diffrn_reflns_theta_max 58.94
_diffrn_reflns_theta_min 4.88
_exptl_absorpt_coefficient_mu 1.216
_exptl_absorpt_correction_T_max 0.8881
_exptl_absorpt_correction_T_min 0.8881
_exptl_crystal_colour yellow
_exptl_crystal_density_diffrn 1.121
_exptl_crystal_description block
_exptl_crystal_F_000 802
_exptl_crystal_size_max 0.10
_exptl_crystal_size_mid 0.10
_exptl_crystal_size_min 0.10
_refine_diff_density_max 0.419
_refine_diff_density_min -0.333
_refine_diff_density_rms 0.043
_refine_ls_extinction_coef 0.0042(3)
_refine_ls_extinction_expression Fc^*^=kFc[1+0.001xFc^2^\l^3^/sin(2\q)]^-1/4^
_refine_ls_extinction_method SHELXL
_refine_ls_goodness_of_fit_ref 1.024
_refine_ls_hydrogen_treatment 'riding model'
_refine_ls_matrix_type full
_refine_ls_number_parameters 534
_refine_ls_number_reflns 6103
_refine_ls_number_restraints 213
_refine_ls_restrained_S_all 1.017
_refine_ls_R_factor_all 0.0368
_refine_ls_R_factor_gt 0.0357
_refine_ls_shift/su_max 0.001
_refine_ls_shift/su_mean 0.000
_refine_ls_structure_factor_coef Fsqd
_refine_ls_weighting_details 'calc w=1/[\s^2^(Fo^2^)+(0.0401P)^2^+1.5570P] where P=(Fo^2^+2Fc^2^)/3'
_refine_ls_weighting_scheme calc
_refine_ls_wR_factor_gt 0.0885
_refine_ls_wR_factor_ref 0.0895
_reflns_number_gt 5857
_reflns_number_total 6103
_reflns_threshold_expression >2sigma(I)
_cod_data_source_file ja049462tsi20040727_101431.cif
_cod_data_source_block compound3
_cod_original_cell_volume 2176.9(8)
_cod_database_code 4112886

loop_
_symmetry_equiv_pos_as_xyz
'x, y, z'
'-x, -y, -z'

loop_
_atom_site_label
_atom_site_type_symbol
_atom_site_fract_x
_atom_site_fract_y
_atom_site_fract_z
_atom_site_U_iso_or_equiv
_atom_site_adp_type
_atom_site_occupancy
_atom_site_symmetry_multiplicity
_atom_site_calc_flag
_atom_site_refinement_flags
_atom_site_disorder_assembly
_atom_site_disorder_group
Al1 Al 0.71608(4) 0.85795(4) 0.27380(3) 0.01571(14) Uani 1 1 d . . .
Si1 Si 0.40405(4) 0.63470(4) 0.28310(3) 0.02098(14) Uani 1 1 d . . .
Si2 Si 0.79050(4) 0.57864(3) 0.30686(3) 0.02039(14) Uani 1 1 d . . .
O1 O 0.54710(10) 0.91870(8) 0.27116(6) 0.0185(3) Uani 1 1 d . . .
O2 O 0.34662(11) 0.86689(9) 0.28160(7) 0.0249(3) Uani 1 1 d . . .
N1 N 0.80933(13) 0.91726(11) 0.18281(8) 0.0190(3) Uani 1 1 d . . .
N2 N 0.81599(13) 0.89492(10) 0.34939(7) 0.0167(3) Uani 1 1 d . . .
C1 C 0.46711(16) 0.84404(13) 0.27726(9) 0.0177(4) Uani 1 1 d . . .
C2 C 0.53455(16) 0.72729(13) 0.28124(9) 0.0180(4) Uani 1 1 d . . .
C3 C 0.67016(16) 0.70942(13) 0.28589(9) 0.0180(4) Uani 1 1 d . . .
C4 C 0.28902(18) 0.68966(14) 0.19741(10) 0.0268(4) Uani 1 1 d . . .
H4A H 0.2202 0.6432 0.1998 0.040 Uiso 1 1 calc R . .
H4B H 0.3396 0.6912 0.1482 0.040 Uiso 1 1 calc R . .
H4C H 0.2470 0.7634 0.1993 0.040 Uiso 1 1 calc R . .
C5 C 0.31341(18) 0.62463(16) 0.37918(11) 0.0315(4) Uani 1 1 d . . .
H5A H 0.2450 0.5778 0.3813 0.047 Uiso 1 1 calc R . .
H5B H 0.2712 0.6971 0.3842 0.047 Uiso 1 1 calc R . .
H5C H 0.3764 0.5936 0.4225 0.047 Uiso 1 1 calc R . .
C6 C 0.4733(2) 0.49444(15) 0.27185(13) 0.0366(5) Uani 1 1 d . . .
H6A H 0.4013 0.4504 0.2775 0.055 Uiso 1 1 calc R . .
H6B H 0.5405 0.4615 0.3125 0.055 Uiso 1 1 calc R . .
H6C H 0.5143 0.4980 0.2196 0.055 Uiso 1 1 calc R . .
C7 C 0.81820(19) 0.49884(15) 0.22767(11) 0.0297(4) Uani 1 1 d . . .
H7A H 0.8789 0.4313 0.2470 0.044 Uiso 1 1 calc R . .
H7B H 0.8572 0.5418 0.1811 0.044 Uiso 1 1 calc R . .
H7C H 0.7329 0.4817 0.2135 0.044 Uiso 1 1 calc R . .
C8 C 0.95822(18) 0.61440(15) 0.32071(12) 0.0325(4) Uani 1 1 d . . .
H8A H 1.0244 0.5485 0.3297 0.049 Uiso 1 1 calc R . .
H8B H 0.9557 0.6480 0.3663 0.049 Uiso 1 1 calc R . .
H8C H 0.9824 0.6655 0.2734 0.049 Uiso 1 1 calc R . .
C9 C 0.7499(2) 0.48473(14) 0.40099(10) 0.0300(4) Uani 1 1 d . . .
H9A H 0.7915 0.4104 0.4003 0.045 Uiso 1 1 calc R . .
H9B H 0.6531 0.4876 0.4060 0.045 Uiso 1 1 calc R . .
H9C H 0.7839 0.5072 0.4458 0.045 Uiso 1 1 calc R . .
C11 C 0.74818(16) 0.95617(14) 0.10503(9) 0.0215(4) Uani 1 1 d . . .
C12 C 0.73998(16) 0.88325(15) 0.05666(10) 0.0235(4) Uani 1 1 d . . .
C13 C 0.69006(17) 0.92518(16) -0.01979(10) 0.0278(4) Uani 1 1 d . . .
H13A H 0.6847 0.8771 -0.0537 0.033 Uiso 1 1 calc R . .
C14 C 0.64868(17) 1.03440(16) -0.04662(10) 0.0292(4) Uani 1 1 d . . .
H14A H 0.6173 1.0616 -0.0991 0.035 Uiso 1 1 calc R . .
C15 C 0.65278(17) 1.10446(15) 0.00285(10) 0.0280(4) Uani 1 1 d . . .
H15A H 0.6224 1.1797 -0.0160 0.034 Uiso 1 1 calc R . .
C16 C 0.70041(16) 1.06775(14) 0.07984(10) 0.0246(4) Uani 1 1 d . . .
C21 C 0.76091(15) 0.92775(13) 0.42065(9) 0.0181(4) Uani 1 1 d . . .
C22 C 0.72166(16) 0.85121(13) 0.48491(9) 0.0202(4) Uani 1 1 d . . .
C23 C 0.67097(17) 0.88735(14) 0.55183(10) 0.0243(4) Uani 1 1 d . . .
H23A H 0.6446 0.8363 0.5959 0.029 Uiso 1 1 calc R . .
C24 C 0.65819(17) 0.99483(14) 0.55573(10) 0.0247(4) Uani 1 1 d . . .
H24A H 0.6239 1.0176 0.6019 0.030 Uiso 1 1 calc R . .
C25 C 0.69598(17) 1.06923(14) 0.49148(10) 0.0230(4) Uani 1 1 d . . .
H25A H 0.6865 1.1435 0.4939 0.028 Uiso 1 1 calc R . .
C26 C 0.74756(16) 1.03813(13) 0.42325(9) 0.0203(4) Uani 1 1 d . . .
C31 C 1.02388(17) 0.94532(16) 0.11580(10) 0.0283(4) Uani 1 1 d . . .
H31A H 1.0359 0.8844 0.0893 0.043 Uiso 1 1 calc R . .
H31B H 1.1110 0.9583 0.1307 0.043 Uiso 1 1 calc R . .
H31C H 0.9794 1.0105 0.0801 0.043 Uiso 1 1 calc R . .
C32 C 0.93997(16) 0.91882(13) 0.18859(10) 0.0203(4) Uani 1 1 d . . .
C33 C 1.00549(16) 0.89690(13) 0.26143(9) 0.0203(4) Uani 1 1 d . . .
H32A H 1.1000 0.8826 0.2598 0.024 Uiso 1 1 calc R . .
C34 C 0.94792(16) 0.89371(12) 0.33567(9) 0.0185(4) Uani 1 1 d . . .
C35 C 1.04005(17) 0.88833(14) 0.40261(10) 0.0236(4) Uani 1 1 d . . .
H35A H 1.0074 0.9466 0.4300 0.035 Uiso 1 1 calc R . .
H35B H 1.1296 0.8970 0.3818 0.035 Uiso 1 1 calc R . .
H35C H 1.0432 0.8179 0.4396 0.035 Uiso 1 1 calc R . .
C121 C 0.77995(17) 0.76119(15) 0.08283(10) 0.0260(4) Uani 1 1 d . . .
H12A H 0.8074 0.7444 0.1394 0.031 Uiso 1 1 calc R . .
C122 C 0.65992(19) 0.70427(16) 0.07704(11) 0.0328(4) Uani 1 1 d . . .
H12B H 0.5865 0.7314 0.1090 0.049 Uiso 1 1 calc R . .
H12C H 0.6847 0.6258 0.0965 0.049 Uiso 1 1 calc R . .
H12D H 0.6317 0.7191 0.0219 0.049 Uiso 1 1 calc R . .
C123 C 0.8980(2) 0.71850(18) 0.03476(12) 0.0386(5) Uani 1 1 d . . .
H12E H 0.9748 0.7535 0.0411 0.058 Uiso 1 1 calc R . .
H12F H 0.8735 0.7350 -0.0211 0.058 Uiso 1 1 calc R . .
H12G H 0.9208 0.6398 0.0535 0.058 Uiso 1 1 calc R . .
C161 C 0.69800(18) 1.14801(14) 0.13295(10) 0.0274(4) Uani 1 1 d . . .
H16A H 0.7017 1.1050 0.1886 0.033 Uiso 1 1 calc R . .
C162 C 0.5704(3) 1.2288(3) 0.12491(17) 0.0728(9) Uani 1 1 d . . .
H16B H 0.4937 1.1897 0.1330 0.109 Uiso 1 1 calc R . .
H16C H 0.5662 1.2761 0.0721 0.109 Uiso 1 1 calc R . .
H16D H 0.5689 1.2729 0.1645 0.109 Uiso 1 1 calc R . .
C163 C 0.8181(3) 1.2073(3) 0.1207(2) 0.0773(9) Uani 1 1 d . . .
H16E H 0.8997 1.1545 0.1314 0.116 Uiso 1 1 calc R . .
H16F H 0.8124 1.2571 0.1566 0.116 Uiso 1 1 calc R . .
H16G H 0.8197 1.2486 0.0661 0.116 Uiso 1 1 calc R . .
C221 C 0.73350(17) 0.73116(13) 0.48569(9) 0.0216(4) Uani 1 1 d . . .
H22A H 0.7632 0.7207 0.4321 0.026 Uiso 1 1 calc R . .
C222 C 0.59848(18) 0.69157(15) 0.50283(11) 0.0293(4) Uani 1 1 d . . .
H22B H 0.5333 0.7350 0.4638 0.044 Uiso 1 1 calc R . .
H22C H 0.5683 0.6993 0.5557 0.044 Uiso 1 1 calc R . .
H22D H 0.6075 0.6151 0.4999 0.044 Uiso 1 1 calc R . .
C223 C 0.8387(2) 0.66419(15) 0.54535(11) 0.0325(4) Uani 1 1 d . . .
H22E H 0.9239 0.6911 0.5333 0.049 Uiso 1 1 calc R . .
H22F H 0.8491 0.5878 0.5421 0.049 Uiso 1 1 calc R . .
H22G H 0.8101 0.6710 0.5987 0.049 Uiso 1 1 calc R . .
C261 C 0.78494(17) 1.12520(13) 0.35439(10) 0.0238(4) Uani 1 1 d . . .
H26A H 0.8163 1.0896 0.3099 0.029 Uiso 1 1 calc R . .
C262 C 0.89755(19) 1.18077(15) 0.37565(11) 0.0320(4) Uani 1 1 d . . .
H26B H 0.9761 1.1263 0.3922 0.048 Uiso 1 1 calc R . .
H26C H 0.8684 1.2169 0.4189 0.048 Uiso 1 1 calc R . .
H26D H 0.9201 1.2346 0.3295 0.048 Uiso 1 1 calc R . .
C263 C 0.66317(19) 1.20959(15) 0.32655(11) 0.0324(4) Uani 1 1 d . . .
H26E H 0.5924 1.1736 0.3121 0.049 Uiso 1 1 calc R . .
H26F H 0.6873 1.2630 0.2806 0.049 Uiso 1 1 calc R . .
H26G H 0.6317 1.2464 0.3691 0.049 Uiso 1 1 calc R . .
O3 O 0.22944(18) 1.31858(14) 0.15138(10) 0.0397(5) Uani 0.893(3) 1 d PU A 1
C41 C 0.2563(4) 1.4886(2) 0.06822(17) 0.0668(9) Uani 0.893(3) 1 d PU A 1
H41A H 0.2141 1.5647 0.0551 0.100 Uiso 0.893(3) 1 calc PR A 1
H41B H 0.2556 1.4570 0.0218 0.100 Uiso 0.893(3) 1 calc PR A 1
H41C H 0.3484 1.4846 0.0846 0.100 Uiso 0.893(3) 1 calc PR A 1
C42 C 0.1836(5) 1.4289(3) 0.1318(3) 0.0550(10) Uani 0.893(3) 1 d PU A 1
H42A H 0.1887 1.4592 0.1791 0.066 Uiso 0.893(3) 1 calc PR A 1
H42B H 0.0887 1.4398 0.1167 0.066 Uiso 0.893(3) 1 calc PR A 1
C43 C 0.1686(3) 1.2590(2) 0.21574(15) 0.0526(7) Uani 0.893(3) 1 d PU A 1
H43A H 0.0715 1.2703 0.2064 0.063 Uiso 0.893(3) 1 calc PR A 1
H43B H 0.1833 1.2865 0.2632 0.063 Uiso 0.893(3) 1 calc PR A 1
C44 C 0.2190(4) 1.1418(3) 0.2310(2) 0.0565(9) Uani 0.893(3) 1 d PU A 1
H44A H 0.1676 1.1033 0.2740 0.085 Uiso 0.893(3) 1 calc PR A 1
H44B H 0.3130 1.1293 0.2459 0.085 Uiso 0.893(3) 1 calc PR A 1
H44C H 0.2098 1.1148 0.1832 0.085 Uiso 0.893(3) 1 calc PR A 1
C1S C 0.1798(18) 1.3321(18) 0.1659(13) 0.049(3) Uani 0.107(3) 1 d PDU A 2
C2S C 0.0675(19) 1.2862(14) 0.1669(10) 0.049(3) Uani 0.107(3) 1 d PDU A 2
H2S H -0.0135 1.3269 0.1446 0.059 Uiso 0.107(3) 1 calc PR A 2
C3S C 0.078(2) 1.1779(14) 0.2021(10) 0.051(3) Uani 0.107(3) 1 d PDU A 2
H3S H 0.0043 1.1405 0.2005 0.061 Uiso 0.107(3) 1 calc PR A 2
C4S C 0.192(2) 1.124(2) 0.239(2) 0.052(3) Uani 0.107(3) 1 d PDU A 2
H4S H 0.1923 1.0532 0.2711 0.062 Uiso 0.107(3) 1 calc PR A 2
C5S C 0.306(2) 1.1695(15) 0.2304(13) 0.054(3) Uani 0.107(3) 1 d PDU A 2
H5S H 0.3898 1.1266 0.2457 0.065 Uiso 0.107(3) 1 calc PR A 2
C6S C 0.2968(19) 1.2783(14) 0.1994(12) 0.051(3) Uani 0.107(3) 1 d PDU A 2
H6S H 0.3702 1.3155 0.2012 0.061 Uiso 0.107(3) 1 calc PR A 2
C7S C 0.172(4) 1.452(4) 0.136(3) 0.056(5) Uani 0.107(3) 1 d PDU A 2
H7S1 H 0.2602 1.4727 0.1393 0.084 Uiso 0.107(3) 1 calc PR A 2
H7S2 H 0.1092 1.4897 0.1692 0.084 Uiso 0.107(3) 1 calc PR A 2
H7S3 H 0.1413 1.4723 0.0817 0.084 Uiso 0.107(3) 1 calc PR A 2

loop_
_atom_site_aniso_label
_atom_site_aniso_U_11
_atom_site_aniso_U_22
_atom_site_aniso_U_33
_atom_site_aniso_U_23
_atom_site_aniso_U_13
_atom_site_aniso_U_12
Al1 0.0142(3) 0.0172(3) 0.0148(2) -0.00163(18) 0.00058(18) -0.00226(18)
Si1 0.0188(3) 0.0184(3) 0.0252(3) -0.00214(19) -0.00087(18) -0.00459(18)
Si2 0.0191(3) 0.0176(2) 0.0226(3) -0.00264(18) -0.00010(18) 0.00040(18)
O1 0.0154(6) 0.0175(6) 0.0220(6) -0.0030(5) 0.0002(4) -0.0029(4)
O2 0.0154(7) 0.0239(6) 0.0359(7) -0.0084(5) 0.0015(5) -0.0020(5)
N1 0.0168(8) 0.0224(7) 0.0160(7) -0.0005(6) -0.0006(5) -0.0022(5)
N2 0.0165(7) 0.0160(7) 0.0164(7) -0.0014(5) 0.0007(5) -0.0024(5)
C1 0.0175(10) 0.0209(9) 0.0143(8) -0.0024(6) 0.0003(6) -0.0043(7)
C2 0.0195(9) 0.0195(9) 0.0140(8) -0.0022(6) 0.0015(6) -0.0026(7)
C3 0.0197(9) 0.0210(9) 0.0123(8) -0.0022(6) 0.0009(6) -0.0026(7)
C4 0.0264(10) 0.0258(10) 0.0294(10) -0.0066(8) -0.0034(7) -0.0057(7)
C5 0.0269(10) 0.0347(11) 0.0310(10) 0.0018(8) 0.0013(8) -0.0117(8)
C6 0.0304(11) 0.0236(10) 0.0564(13) -0.0082(9) -0.0084(9) -0.0048(8)
C7 0.0318(10) 0.0254(10) 0.0287(10) -0.0058(8) 0.0027(8) 0.0040(8)
C8 0.0218(10) 0.0247(10) 0.0485(12) -0.0060(8) -0.0041(8) 0.0027(7)
C9 0.0405(11) 0.0207(9) 0.0261(10) -0.0025(7) -0.0007(8) 0.0001(8)
C11 0.0145(9) 0.0321(10) 0.0150(8) 0.0013(7) 0.0018(6) -0.0047(7)
C12 0.0168(9) 0.0344(10) 0.0170(8) -0.0016(7) 0.0029(7) -0.0038(7)
C13 0.0218(9) 0.0439(12) 0.0174(9) -0.0053(8) 0.0025(7) -0.0069(8)
C14 0.0200(10) 0.0461(12) 0.0161(9) 0.0048(8) 0.0000(7) -0.0053(8)
C15 0.0209(10) 0.0351(11) 0.0219(9) 0.0057(8) 0.0008(7) -0.0030(8)
C16 0.0170(9) 0.0319(10) 0.0212(9) 0.0027(7) 0.0013(7) -0.0055(7)
C21 0.0149(8) 0.0226(9) 0.0168(8) -0.0048(7) -0.0018(6) -0.0017(6)
C22 0.0184(9) 0.0233(9) 0.0188(8) -0.0038(7) -0.0011(6) -0.0037(7)
C23 0.0260(10) 0.0281(10) 0.0186(9) -0.0030(7) 0.0019(7) -0.0070(7)
C24 0.0243(10) 0.0313(10) 0.0203(9) -0.0103(7) 0.0018(7) -0.0037(7)
C25 0.0229(9) 0.0221(9) 0.0252(9) -0.0085(7) -0.0021(7) -0.0015(7)
C26 0.0179(9) 0.0223(9) 0.0204(9) -0.0037(7) -0.0027(6) -0.0026(7)
C31 0.0205(9) 0.0406(11) 0.0212(9) -0.0003(8) 0.0033(7) -0.0065(8)
C32 0.0171(9) 0.0207(9) 0.0212(9) -0.0018(7) 0.0021(7) -0.0023(7)
C33 0.0139(8) 0.0222(9) 0.0230(9) -0.0019(7) -0.0002(7) -0.0013(6)
C34 0.0183(9) 0.0134(8) 0.0218(9) -0.0004(6) -0.0019(7) -0.0013(6)
C35 0.0188(9) 0.0285(10) 0.0232(9) -0.0056(7) -0.0031(7) -0.0022(7)
C121 0.0249(10) 0.0344(10) 0.0178(9) -0.0071(7) -0.0006(7) 0.0001(7)
C122 0.0351(11) 0.0346(11) 0.0282(10) -0.0048(8) -0.0050(8) -0.0050(8)
C123 0.0358(12) 0.0455(12) 0.0338(11) -0.0134(9) 0.0063(9) 0.0014(9)
C161 0.0275(10) 0.0257(10) 0.0252(9) 0.0023(7) -0.0032(7) -0.0030(7)
C162 0.0606(17) 0.093(2) 0.0649(17) -0.0461(16) -0.0300(14) 0.0362(15)
C163 0.078(2) 0.076(2) 0.102(2) -0.0511(18) 0.0407(17) -0.0502(16)
C221 0.0250(9) 0.0224(9) 0.0168(8) -0.0021(7) 0.0020(7) -0.0050(7)
C222 0.0315(10) 0.0270(10) 0.0309(10) -0.0072(8) 0.0073(8) -0.0096(8)
C223 0.0387(11) 0.0259(10) 0.0307(10) -0.0017(8) -0.0073(8) -0.0031(8)
C261 0.0291(10) 0.0190(9) 0.0225(9) -0.0042(7) 0.0017(7) -0.0029(7)
C262 0.0351(11) 0.0266(10) 0.0338(10) -0.0021(8) 0.0012(8) -0.0100(8)
C263 0.0365(11) 0.0270(10) 0.0294(10) 0.0001(8) -0.0013(8) -0.0003(8)
O3 0.0508(11) 0.0353(9) 0.0309(9) -0.0085(7) 0.0026(8) 0.0007(8)
C41 0.115(3) 0.0384(15) 0.0474(16) -0.0143(12) 0.0130(16) -0.0086(15)
C42 0.069(2) 0.041(2) 0.0605(18) -0.0265(15) 0.0183(15) -0.0070(15)
C43 0.0707(18) 0.0504(14) 0.0412(14) -0.0172(11) 0.0222(12) -0.0181(13)
C44 0.079(2) 0.0488(18) 0.0346(16) 0.0019(13) 0.0118(17) -0.0065(17)
C1S 0.063(4) 0.045(4) 0.042(5) -0.017(4) 0.010(4) -0.008(4)
C2S 0.066(5) 0.050(5) 0.037(6) -0.019(5) 0.005(5) -0.012(4)
C3S 0.068(5) 0.051(5) 0.039(6) -0.018(5) 0.012(5) -0.016(5)
C4S 0.069(6) 0.048(5) 0.042(6) -0.016(5) 0.017(5) -0.011(4)
C5S 0.069(5) 0.050(5) 0.044(6) -0.010(5) 0.009(5) -0.011(5)
C6S 0.064(4) 0.046(4) 0.045(5) -0.017(4) 0.005(5) -0.009(4)
C7S 0.066(9) 0.045(6) 0.060(9) -0.016(8) -0.011(8) -0.011(6)

loop_
_atom_type_symbol
_atom_type_description
_atom_type_scat_dispersion_real
_atom_type_scat_dispersion_imag
_atom_type_scat_source
C C 0.0181 0.0091 'International Tables Vol C Tables 4.2.6.8 and 6.1.1.4'
H H 0.0000 0.0000 'International Tables Vol C Tables 4.2.6.8 and 6.1.1.4'
N N 0.0311 0.0180 'International Tables Vol C Tables 4.2.6.8 and 6.1.1.4'
O O 0.0492 0.0322 'International Tables Vol C Tables 4.2.6.8 and 6.1.1.4'
Al Al 0.2130 0.2455 'International Tables Vol C Tables 4.2.6.8 and 6.1.1.4'
Si Si 0.2541 0.3302 'International Tables Vol C Tables 4.2.6.8 and 6.1.1.4'

loop_
_geom_angle_atom_site_label_1
_geom_angle_atom_site_label_2
_geom_angle_atom_site_label_3
_geom_angle
O1 Al1 N2 113.24(6)
O1 Al1 N1 111.70(6)
N2 Al1 N1 98.61(6)
O1 Al1 C3 93.07(7)
N2 Al1 C3 122.01(7)
N1 Al1 C3 118.89(7)
C5 Si1 C4 111.87(9)
C5 Si1 C6 108.52(10)
C4 Si1 C6 104.19(9)
C5 Si1 C2 108.02(8)
C4 Si1 C2 109.90(8)
C6 Si1 C2 114.37(8)
C8 Si2 C7 104.00(9)
C8 Si2 C9 106.58(9)
C7 Si2 C9 108.17(9)
C8 Si2 C3 107.10(8)
C7 Si2 C3 117.77(8)
C9 Si2 C3 112.34(8)
C1 O1 Al1 110.63(10)
C32 N1 C11 117.95(13)
C32 N1 Al1 118.57(11)
C11 N1 Al1 123.38(10)
C34 N2 C21 117.88(13)
C34 N2 Al1 117.41(11)
C21 N2 Al1 124.69(10)
O2 C1 O1 121.78(15)
O2 C1 C2 121.62(14)
O1 C1 C2 116.57(14)
C3 C2 C1 116.23(14)
C3 C2 Si1 133.46(13)
C1 C2 Si1 110.24(11)
C2 C3 Si2 130.52(13)
C2 C3 Al1 103.17(12)
Si2 C3 Al1 126.14(9)
C12 C11 C16 121.36(15)
C12 C11 N1 119.95(15)
C16 C11 N1 118.68(15)
C11 C12 C13 118.08(16)
C11 C12 C121 123.72(15)
C13 C12 C121 118.20(16)
C14 C13 C12 121.31(17)
C13 C14 C15 119.79(16)
C14 C15 C16 121.70(17)
C15 C16 C11 117.63(17)
C15 C16 C161 119.53(16)
C11 C16 C161 122.84(15)
C22 C21 C26 120.74(15)
C22 C21 N2 120.85(14)
C26 C21 N2 118.41(14)
C23 C22 C21 118.22(15)
C23 C22 C221 118.54(15)
C21 C22 C221 123.24(14)
C24 C23 C22 121.88(16)
C23 C24 C25 119.05(16)
C24 C25 C26 121.74(16)
C25 C26 C21 118.36(15)
C25 C26 C261 118.64(15)
C21 C26 C261 122.98(15)
N1 C32 C33 122.69(15)
N1 C32 C31 120.62(15)
C33 C32 C31 116.69(15)
C34 C33 C32 127.51(15)
N2 C34 C33 123.21(15)
N2 C34 C35 119.88(14)
C33 C34 C35 116.91(14)
C12 C121 C122 109.63(15)
C12 C121 C123 112.02(15)
C122 C121 C123 110.75(16)
C162 C161 C163 110.2(2)
C162 C161 C16 112.55(16)
C163 C161 C16 112.68(17)
C22 C221 C222 110.94(14)
C22 C221 C223 110.99(14)
C222 C221 C223 110.96(15)
C26 C261 C263 110.19(15)
C26 C261 C262 112.07(14)
C263 C261 C262 110.01(15)
C42 O3 C43 116.3(3)
O3 C42 C41 114.2(3)
O3 C43 C44 113.1(2)
C6S C1S C2S 124.0(16)
C6S C1S C7S 116.4(16)
C2S C1S C7S 119.0(17)
C1S C2S C3S 116.4(14)
C4S C3S C2S 120.5(15)
C3S C4S C5S 121.0(17)
C6S C5S C4S 118.3(16)
C1S C6S C5S 118.3(15)

loop_
_geom_bond_atom_site_label_1
_geom_bond_atom_site_label_2
_geom_bond_distance
Al1 O1 1.7696(12)
Al1 N2 1.8734(14)
Al1 N1 1.8855(15)
Al1 C3 1.9891(17)
Si1 C5 1.8663(19)
Si1 C4 1.8696(19)
Si1 C6 1.871(2)
Si1 C2 1.9050(17)
Si2 C8 1.8699(19)
Si2 C7 1.8765(19)
Si2 C9 1.8769(19)
Si2 C3 1.8846(18)
O1 C1 1.331(2)
O2 C1 1.218(2)
N1 C32 1.339(2)
N1 C11 1.461(2)
N2 C34 1.352(2)
N2 C21 1.460(2)
C1 C2 1.530(2)
C2 C3 1.364(2)
C11 C12 1.400(3)
C11 C16 1.409(3)
C12 C13 1.401(2)
C12 C121 1.519(3)
C13 C14 1.374(3)
C14 C15 1.378(3)
C15 C16 1.396(3)
C16 C161 1.522(3)
C21 C22 1.403(2)
C21 C26 1.407(2)
C22 C23 1.397(2)
C22 C221 1.517(2)
C23 C24 1.376(3)
C24 C25 1.382(3)
C25 C26 1.392(2)
C26 C261 1.524(2)
C31 C32 1.504(2)
C32 C33 1.406(2)
C33 C34 1.392(2)
C34 C35 1.505(2)
C121 C122 1.532(3)
C121 C123 1.536(3)
C161 C162 1.517(3)
C161 C163 1.519(3)
C221 C222 1.532(2)
C221 C223 1.536(3)
C261 C263 1.526(3)
C261 C262 1.534(3)
O3 C42 1.384(4)
O3 C43 1.390(3)
C41 C42 1.446(6)
C43 C44 1.474(5)
C1S C6S 1.359(17)
C1S C2S 1.360(17)
C1S C7S 1.50(5)
C2S C3S 1.373(16)
C3S C4S 1.359(18)
C4S C5S 1.369(17)
C5S C6S 1.365(16)
